data_7028951
loop_
_publ_author_name
'Pouessel, Jacky'
'Thu\'ery, Pierre'
'Berthet, Jean-Claude'
'Cantat, Thibault'

_publ_section_title
;
 Nitrite complexes of the rare earth elements.
;
_journal_issue 11
_journal_name_full 'Dalton transactions (Cambridge, England : 2003)'
_journal_page_first 4415
_journal_page_last 4425
_journal_paper_doi 10.1039/c3dt52703d
_journal_volume 43
_journal_year 2014
_chemical_formula_sum 'C58 H50 Ag Ce N8 O12 P2'
_chemical_formula_weight 1360.99
_space_group_IT_number 2
_symmetry_cell_setting triclinic
_symmetry_space_group_name_Hall '-P 1'
_symmetry_space_group_name_H-M 'P -1'
_atom_sites_solution_hydrogens geom
_atom_sites_solution_primary direct
_atom_sites_solution_secondary difmap
_audit_creation_method SHELXL-97
_cell_angle_alpha 97.503(4)
_cell_angle_beta 97.694(4)
_cell_angle_gamma 98.777(3)
_cell_formula_units_Z 2
_cell_length_a 10.3567(5)
_cell_length_b 16.1781(9)
_cell_length_c 17.3706(6)
_cell_measurement_reflns_used 141359
_cell_measurement_temperature 150(2)
_cell_measurement_theta_max 25.68
_cell_measurement_theta_min 2.99
_cell_volume 2816.4(2)
_computing_cell_refinement 'HKL2000 (Otwinowski & Minor, 1997)'
_computing_data_collection 'COLLECT (Nonius, 1998)'
_computing_data_reduction 'HKL2000 (Otwinowski & Minor, 1997)'
_computing_molecular_graphics 'SHELXTL (Sheldrick, 2008)'
_computing_publication_material 'SHELXTL (Sheldrick, 2008); PLATON (Spek, 2003)'
_computing_structure_refinement 'SHELXL-97 (Sheldrick, 2008)'
_computing_structure_solution 'SHELXS-97 (Sheldrick, 2008)'
_diffrn_ambient_temperature 150(2)
_diffrn_measured_fraction_theta_full 0.998
_diffrn_measured_fraction_theta_max 0.998
_diffrn_measurement_device_type 'Nonius Kappa-CCD area-detector diffractometer'
_diffrn_measurement_method '2 \f and 14 \w scans with 2\% steps (751 frames)'
_diffrn_radiation_monochromator graphite
_diffrn_radiation_source 'fine-focus sealed tube'
_diffrn_radiation_type MoK\a
_diffrn_radiation_wavelength 0.71073
_diffrn_reflns_av_R_equivalents 0.0715
_diffrn_reflns_av_unetI/netI 0.0905
_diffrn_reflns_limit_h_max 12
_diffrn_reflns_limit_h_min -12
_diffrn_reflns_limit_k_max 19
_diffrn_reflns_limit_k_min -19
_diffrn_reflns_limit_l_max 21
_diffrn_reflns_limit_l_min -21
_diffrn_reflns_number 141359
_diffrn_reflns_theta_full 25.68
_diffrn_reflns_theta_max 25.68
_diffrn_reflns_theta_min 2.99
_diffrn_standards_decay_% 0
_diffrn_standards_interval_time 0
_diffrn_standards_number 0
_exptl_absorpt_coefficient_mu 1.273
_exptl_absorpt_correction_T_max 0.847
_exptl_absorpt_correction_T_min 0.696
_exptl_absorpt_correction_type multi-scan
_exptl_absorpt_process_details 'SCALEPACK (Otwinowski & Minor, 1997)'
_exptl_crystal_colour 'translucent light yellow'
_exptl_crystal_density_diffrn 1.605
_exptl_crystal_density_method 'not measured'
_exptl_crystal_description irregular
_exptl_crystal_F_000 1370
_exptl_crystal_size_max 0.15
_exptl_crystal_size_mid 0.15
_exptl_crystal_size_min 0.13
_refine_diff_density_max 1.390
_refine_diff_density_min -1.007
_refine_diff_density_rms 0.120
_refine_ls_extinction_method none
_refine_ls_goodness_of_fit_ref 1.011
_refine_ls_hydrogen_treatment constr
_refine_ls_matrix_type full
_refine_ls_number_parameters 749
_refine_ls_number_reflns 10682
_refine_ls_number_restraints 0
_refine_ls_restrained_S_all 1.011
_refine_ls_R_factor_all 0.0812
_refine_ls_R_factor_gt 0.0493
_refine_ls_shift/su_max 0.002
_refine_ls_shift/su_mean 0.000
_refine_ls_structure_factor_coef Fsqd
_refine_ls_weighting_details 'calc w=1/[\s^2^(Fo^2^)+(0.0609P)^2^] where P=(Fo^2^+2Fc^2^)/3'
_refine_ls_weighting_scheme calc
_refine_ls_wR_factor_gt 0.1173
_refine_ls_wR_factor_ref 0.1285
_reflns_number_gt 7439
_reflns_number_total 10682
_reflns_threshold_expression >2sigma(I)
_cod_data_source_file c3dt52703d.txt
_cod_data_source_block 3
_cod_database_code 7028951

loop_
_symmetry_equiv_pos_as_xyz
'x, y, z'
'-x, -y, -z'

loop_
_atom_site_label
_atom_site_type_symbol
_atom_site_fract_x
_atom_site_fract_y
_atom_site_fract_z
_atom_site_U_iso_or_equiv
_atom_site_adp_type
_atom_site_occupancy
_atom_site_symmetry_multiplicity
_atom_site_calc_flag
_atom_site_refinement_flags
Ce Ce 0.24853(3) 0.244593(17) 0.269575(17) 0.03578(11) Uani 1 1 d .
Ag1 Ag 0.6916(2) 0.27355(9) 0.25584(9) 0.0503(4) Uani 0.868(12) 1 d P
Ag2 Ag 0.752(4) 0.2652(14) 0.2625(6) 0.113(8) Uani 0.132(12) 1 d P
P1 P 0.54754(11) 0.30180(7) 0.85853(7) 0.0289(3) Uani 1 1 d .
P2 P 0.95842(11) 0.18483(7) 0.66498(7) 0.0288(3) Uani 1 1 d .
O1 O 0.3763(4) 0.2813(3) 0.4159(2) 0.0611(11) Uani 1 1 d .
O2 O 0.2860(5) 0.3779(2) 0.3762(3) 0.0673(12) Uani 1 1 d .
O3 O 0.0334(4) 0.3088(3) 0.2426(3) 0.0592(11) Uani 1 1 d .
O4 O 0.1927(4) 0.3767(2) 0.2035(2) 0.0593(11) Uani 1 1 d .
O5 O 0.1511(6) 0.2044(4) 0.1148(4) 0.113(2) Uani 1 1 d .
O6 O 0.2768(6) 0.1311(3) 0.1469(3) 0.0941(16) Uani 1 1 d .
O7 O 0.2936(4) 0.1044(2) 0.3266(2) 0.0480(9) Uani 1 1 d .
O8 O 0.4606(4) 0.1694(3) 0.2912(3) 0.0628(12) Uani 1 1 d .
O9 O 0.0826(5) 0.2138(3) 0.3680(3) 0.0743(14) Uani 1 1 d .
O10 O 0.0372(4) 0.1302(3) 0.2628(4) 0.0774(15) Uani 1 1 d .
O11 O 0.4588(4) 0.3175(2) 0.2314(2) 0.0542(10) Uani 1 1 d .
O12 O 0.6025(4) 0.4005(2) 0.1919(2) 0.0574(11) Uani 1 1 d .
N1 N 0.3474(6) 0.3542(3) 0.4326(3) 0.0673(15) Uani 1 1 d .
N2 N 0.0734(5) 0.3696(3) 0.2084(3) 0.0517(12) Uani 1 1 d .
N3 N 0.2128(7) 0.1494(5) 0.0888(5) 0.099(3) Uani 1 1 d .
N4 N 0.4143(4) 0.1081(3) 0.3201(3) 0.0428(11) Uani 1 1 d .
N5 N -0.0016(6) 0.1508(4) 0.3239(5) 0.0777(19) Uani 1 1 d .
N6 N 0.4846(5) 0.3824(3) 0.2003(3) 0.0520(12) Uani 1 1 d .
N7 N 0.7573(5) 0.3507(3) 0.3711(3) 0.0458(11) Uani 1 1 d .
N8 N 0.6930(4) 0.1854(3) 0.1499(3) 0.0412(10) Uani 1 1 d .
C1 C 0.6793(6) 0.4048(3) 0.3961(4) 0.0501(14) Uani 1 1 d .
H1 H 0.5998 0.4054 0.3644 0.060 Uiso 1 1 calc R
C2 C 0.7116(6) 0.4594(4) 0.4666(3) 0.0489(14) Uani 1 1 d .
H2 H 0.6570 0.4974 0.4809 0.059 Uiso 1 1 calc R
C3 C 0.8269(6) 0.4560(4) 0.5149(3) 0.0513(14) Uani 1 1 d .
H3 H 0.8495 0.4907 0.5635 0.062 Uiso 1 1 calc R
C4 C 0.9079(6) 0.4016(4) 0.4914(3) 0.0531(15) Uani 1 1 d .
H4 H 0.9864 0.3995 0.5234 0.064 Uiso 1 1 calc R
C5 C 0.8718(6) 0.3495(3) 0.4190(4) 0.0516(15) Uani 1 1 d .
H5 H 0.9274 0.3129 0.4029 0.062 Uiso 1 1 calc R
C6 C 0.5817(5) 0.1606(3) 0.0986(3) 0.0450(13) Uani 1 1 d .
H6 H 0.5063 0.1819 0.1089 0.054 Uiso 1 1 calc R
C7 C 0.5747(6) 0.1041(4) 0.0301(4) 0.0552(16) Uani 1 1 d .
H7 H 0.4959 0.0885 -0.0050 0.066 Uiso 1 1 calc R
C8 C 0.6837(7) 0.0718(4) 0.0148(4) 0.0623(17) Uani 1 1 d .
H8 H 0.6814 0.0333 -0.0303 0.075 Uiso 1 1 calc R
C9 C 0.7992(7) 0.0986(4) 0.0693(4) 0.0589(16) Uani 1 1 d .
H9 H 0.8762 0.0782 0.0609 0.071 Uiso 1 1 calc R
C10 C 0.7984(6) 0.1546(4) 0.1346(3) 0.0487(14) Uani 1 1 d .
H10 H 0.8764 0.1719 0.1702 0.058 Uiso 1 1 calc R
C11 C 0.4338(4) 0.3520(3) 0.9108(3) 0.0305(10) Uani 1 1 d .
C12 C 0.3884(5) 0.3190(3) 0.9745(3) 0.0385(12) Uani 1 1 d .
H12 H 0.4069 0.2670 0.9859 0.046 Uiso 1 1 calc R
C13 C 0.3159(5) 0.3638(3) 1.0203(3) 0.0431(13) Uani 1 1 d .
H13 H 0.2858 0.3425 1.0631 0.052 Uiso 1 1 calc R
C14 C 0.2880(5) 0.4408(3) 1.0023(3) 0.0452(13) Uani 1 1 d .
H14 H 0.2402 0.4713 1.0338 0.054 Uiso 1 1 calc R
C15 C 0.3298(5) 0.4726(3) 0.9387(4) 0.0463(14) Uani 1 1 d .
H15 H 0.3087 0.5237 0.9266 0.056 Uiso 1 1 calc R
C16 C 0.4029(5) 0.4287(3) 0.8928(3) 0.0365(11) Uani 1 1 d .
H16 H 0.4317 0.4502 0.8498 0.044 Uiso 1 1 calc R
C17 C 0.5496(4) 0.3368(3) 0.7647(3) 0.0300(10) Uani 1 1 d .
C18 C 0.4907(5) 0.2819(3) 0.6968(3) 0.0359(11) Uani 1 1 d .
H18 H 0.4562 0.2261 0.6999 0.043 Uiso 1 1 calc R
C19 C 0.4825(5) 0.3098(3) 0.6233(3) 0.0408(12) Uani 1 1 d .
H19 H 0.4416 0.2733 0.5778 0.049 Uiso 1 1 calc R
C20 C 0.5362(5) 0.3923(3) 0.6200(3) 0.0433(13) Uani 1 1 d .
H20 H 0.5313 0.4115 0.5717 0.052 Uiso 1 1 calc R
C21 C 0.5974(5) 0.4472(3) 0.6874(3) 0.0423(13) Uani 1 1 d .
H21 H 0.6345 0.5024 0.6837 0.051 Uiso 1 1 calc R
C22 C 0.6039(5) 0.4209(3) 0.7596(3) 0.0368(12) Uani 1 1 d .
H22 H 0.6437 0.4583 0.8047 0.044 Uiso 1 1 calc R
C23 C 0.7083(4) 0.3297(3) 0.9177(3) 0.0292(10) Uani 1 1 d .
C24 C 0.7203(5) 0.3185(3) 0.9968(3) 0.0363(12) Uani 1 1 d .
H24 H 0.6463 0.2960 1.0170 0.044 Uiso 1 1 calc R
C25 C 0.8414(5) 0.3410(3) 1.0449(3) 0.0380(12) Uani 1 1 d .
H25 H 0.8485 0.3334 1.0974 0.046 Uiso 1 1 calc R
C26 C 0.9519(5) 0.3744(3) 1.0156(3) 0.0423(13) Uani 1 1 d .
H26 H 1.0332 0.3896 1.0484 0.051 Uiso 1 1 calc R
C27 C 0.9421(5) 0.3855(4) 0.9378(3) 0.0482(14) Uani 1 1 d .
H27 H 1.0167 0.4088 0.9184 0.058 Uiso 1 1 calc R
C28 C 0.8204(5) 0.3618(3) 0.8876(3) 0.0416(12) Uani 1 1 d .
H28 H 0.8146 0.3676 0.8348 0.050 Uiso 1 1 calc R
C29 C 0.4983(4) 0.1893(3) 0.8421(3) 0.0297(10) Uani 1 1 d .
C30 C 0.3649(5) 0.1538(3) 0.8299(3) 0.0382(12) Uani 1 1 d .
H30 H 0.3018 0.1883 0.8360 0.046 Uiso 1 1 calc R
C31 C 0.3261(5) 0.0675(3) 0.8087(3) 0.0441(13) Uani 1 1 d .
H31 H 0.2369 0.0437 0.8007 0.053 Uiso 1 1 calc R
C32 C 0.4208(5) 0.0160(3) 0.7992(3) 0.0398(12) Uani 1 1 d .
H32 H 0.3947 -0.0421 0.7839 0.048 Uiso 1 1 calc R
C33 C 0.5537(5) 0.0512(3) 0.8124(3) 0.0367(12) Uani 1 1 d .
H33 H 0.6170 0.0168 0.8065 0.044 Uiso 1 1 calc R
C34 C 0.5921(5) 0.1378(3) 0.8344(3) 0.0322(11) Uani 1 1 d .
H34 H 0.6815 0.1614 0.8441 0.039 Uiso 1 1 calc R
C35 C 0.7950(4) 0.1612(3) 0.6095(3) 0.0305(10) Uani 1 1 d .
C36 C 0.6871(5) 0.1171(3) 0.6346(3) 0.0368(11) Uani 1 1 d .
H36 H 0.6960 0.1006 0.6841 0.044 Uiso 1 1 calc R
C37 C 0.5650(5) 0.0976(3) 0.5854(3) 0.0394(12) Uani 1 1 d .
H37 H 0.4930 0.0669 0.6019 0.047 Uiso 1 1 calc R
C38 C 0.5497(5) 0.1234(3) 0.5122(3) 0.0382(12) Uani 1 1 d .
H38 H 0.4680 0.1100 0.4798 0.046 Uiso 1 1 calc R
C39 C 0.6558(5) 0.1689(3) 0.4875(3) 0.0386(12) Uani 1 1 d .
H39 H 0.6449 0.1877 0.4390 0.046 Uiso 1 1 calc R
C40 C 0.7794(5) 0.1870(3) 0.5349(3) 0.0374(12) Uani 1 1 d .
H40 H 0.8516 0.2162 0.5173 0.045 Uiso 1 1 calc R
C41 C 1.0139(4) 0.2972(3) 0.6778(3) 0.0326(11) Uani 1 1 d .
C42 C 0.9227(5) 0.3510(3) 0.6892(3) 0.0335(11) Uani 1 1 d .
H42 H 0.8329 0.3291 0.6824 0.040 Uiso 1 1 calc R
C43 C 0.9666(5) 0.4366(3) 0.7104(3) 0.0407(12) Uani 1 1 d .
H43 H 0.9058 0.4723 0.7189 0.049 Uiso 1 1 calc R
C44 C 1.0986(5) 0.4702(3) 0.7191(3) 0.0444(13) Uani 1 1 d .
H44 H 1.1269 0.5282 0.7336 0.053 Uiso 1 1 calc R
C45 C 1.1894(5) 0.4176(3) 0.7063(3) 0.0484(14) Uani 1 1 d .
H45 H 1.2787 0.4404 0.7113 0.058 Uiso 1 1 calc R
C46 C 1.1480(5) 0.3311(3) 0.6860(3) 0.0409(12) Uani 1 1 d .
H46 H 1.2094 0.2958 0.6779 0.049 Uiso 1 1 calc R
C47 C 1.0666(4) 0.1301(3) 0.6109(3) 0.0325(11) Uani 1 1 d .
C48 C 1.0917(5) 0.0522(3) 0.6275(3) 0.0408(12) Uani 1 1 d .
H48 H 1.0596 0.0304 0.6695 0.049 Uiso 1 1 calc R
C49 C 1.1639(5) 0.0068(3) 0.5822(3) 0.0432(13) Uani 1 1 d .
H49 H 1.1797 -0.0457 0.5934 0.052 Uiso 1 1 calc R
C50 C 1.2123(5) 0.0387(3) 0.5207(3) 0.0401(12) Uani 1 1 d .
H50 H 1.2619 0.0081 0.4906 0.048 Uiso 1 1 calc R
C51 C 1.1876(5) 0.1173(4) 0.5029(3) 0.0431(13) Uani 1 1 d .
H51 H 1.2205 0.1389 0.4609 0.052 Uiso 1 1 calc R
C52 C 1.1145(5) 0.1622(3) 0.5477(3) 0.0389(12) Uani 1 1 d .
H52 H 1.0970 0.2142 0.5359 0.047 Uiso 1 1 calc R
C53 C 0.9623(4) 0.1532(3) 0.7605(3) 0.0302(10) Uani 1 1 d .
C54 C 0.9111(5) 0.0702(3) 0.7682(3) 0.0367(11) Uani 1 1 d .
H54 H 0.8668 0.0319 0.7247 0.044 Uiso 1 1 calc R
C55 C 0.9280(5) 0.0460(4) 0.8430(3) 0.0469(14) Uani 1 1 d .
H55 H 0.8945 -0.0091 0.8490 0.056 Uiso 1 1 calc R
C56 C 0.9926(5) 0.1019(4) 0.9071(3) 0.0517(15) Uani 1 1 d .
H56 H 1.0052 0.0843 0.9560 0.062 Uiso 1 1 calc R
C57 C 1.0396(5) 0.1846(4) 0.8995(3) 0.0473(13) Uani 1 1 d .
H57 H 1.0809 0.2232 0.9436 0.057 Uiso 1 1 calc R
C58 C 1.0252(5) 0.2101(3) 0.8262(3) 0.0380(12) Uani 1 1 d .
H58 H 1.0580 0.2656 0.8210 0.046 Uiso 1 1 calc R

loop_
_atom_site_aniso_label
_atom_site_aniso_U_11
_atom_site_aniso_U_22
_atom_site_aniso_U_33
_atom_site_aniso_U_23
_atom_site_aniso_U_13
_atom_site_aniso_U_12
Ce 0.03528(17) 0.03084(17) 0.03953(19) 0.00684(12) 0.00200(12) 0.00268(12)
Ag1 0.0730(8) 0.0384(6) 0.0394(5) 0.0042(3) 0.0110(4) 0.0086(5)
Ag2 0.157(18) 0.103(7) 0.046(3) 0.015(4) 0.002(6) -0.067(9)
P1 0.0292(6) 0.0281(6) 0.0300(7) 0.0049(5) 0.0053(5) 0.0058(5)
P2 0.0251(6) 0.0284(6) 0.0315(7) 0.0029(5) 0.0039(5) 0.0018(5)
O1 0.080(3) 0.059(3) 0.042(2) 0.004(2) -0.001(2) 0.015(2)
O2 0.117(4) 0.036(2) 0.049(3) 0.0072(19) 0.018(3) 0.010(2)
O3 0.052(2) 0.061(3) 0.068(3) 0.020(2) 0.002(2) 0.016(2)
O4 0.062(3) 0.054(3) 0.064(3) 0.018(2) 0.006(2) 0.013(2)
O5 0.108(5) 0.127(5) 0.089(4) -0.017(4) -0.007(4) 0.029(4)
O6 0.105(4) 0.080(4) 0.091(4) 0.000(3) 0.021(3) 0.002(3)
O7 0.046(2) 0.044(2) 0.056(3) 0.0128(18) 0.0083(18) 0.0096(17)
O8 0.058(3) 0.059(3) 0.085(3) 0.031(2) 0.029(2) 0.020(2)
O9 0.069(3) 0.090(4) 0.083(4) 0.046(3) 0.029(3) 0.033(3)
O10 0.049(3) 0.054(3) 0.126(5) 0.026(3) -0.002(3) 0.003(2)
O11 0.049(2) 0.050(2) 0.064(3) 0.020(2) 0.012(2) -0.0013(18)
O12 0.056(3) 0.049(2) 0.069(3) 0.029(2) 0.009(2) -0.0014(19)
N1 0.109(5) 0.041(3) 0.048(3) 0.001(2) -0.002(3) 0.017(3)
N2 0.051(3) 0.048(3) 0.057(3) 0.014(2) 0.001(2) 0.016(2)
N3 0.091(5) 0.097(5) 0.121(6) 0.067(5) -0.016(4) 0.038(4)
N4 0.045(3) 0.045(3) 0.040(3) 0.009(2) 0.009(2) 0.013(2)
N5 0.059(4) 0.075(5) 0.107(6) 0.044(4) 0.016(4) 0.007(3)
N6 0.057(3) 0.040(3) 0.055(3) 0.016(2) 0.002(2) -0.004(2)
N7 0.058(3) 0.041(3) 0.038(3) 0.009(2) 0.013(2) -0.002(2)
N8 0.041(3) 0.035(2) 0.046(3) 0.012(2) 0.006(2) 0.000(2)
C1 0.047(3) 0.050(3) 0.054(4) 0.007(3) 0.013(3) 0.004(3)
C2 0.054(3) 0.055(4) 0.041(3) 0.012(3) 0.016(3) 0.008(3)
C3 0.064(4) 0.049(3) 0.037(3) 0.007(3) 0.011(3) -0.003(3)
C4 0.059(4) 0.048(4) 0.048(4) 0.013(3) 0.000(3) -0.004(3)
C5 0.058(4) 0.040(3) 0.062(4) 0.019(3) 0.017(3) 0.009(3)
C6 0.050(3) 0.043(3) 0.049(4) 0.024(3) 0.014(3) 0.010(3)
C7 0.061(4) 0.044(3) 0.051(4) 0.017(3) -0.012(3) -0.010(3)
C8 0.100(5) 0.053(4) 0.041(4) 0.012(3) 0.023(4) 0.020(4)
C9 0.068(4) 0.066(4) 0.053(4) 0.022(3) 0.021(3) 0.022(3)
C10 0.046(3) 0.051(4) 0.048(4) 0.015(3) 0.005(3) 0.001(3)
C11 0.025(2) 0.033(3) 0.032(3) 0.003(2) 0.003(2) 0.004(2)
C12 0.035(3) 0.044(3) 0.037(3) 0.008(2) 0.002(2) 0.011(2)
C13 0.033(3) 0.058(4) 0.034(3) 0.002(3) 0.007(2) -0.001(2)
C14 0.029(3) 0.045(3) 0.055(4) -0.012(3) 0.010(2) 0.002(2)
C15 0.037(3) 0.033(3) 0.068(4) -0.001(3) 0.012(3) 0.008(2)
C16 0.033(3) 0.031(3) 0.045(3) 0.004(2) 0.008(2) 0.006(2)
C17 0.028(2) 0.026(2) 0.037(3) 0.005(2) 0.007(2) 0.0054(19)
C18 0.035(3) 0.033(3) 0.041(3) 0.006(2) 0.007(2) 0.008(2)
C19 0.045(3) 0.048(3) 0.031(3) 0.006(2) 0.009(2) 0.009(2)
C20 0.042(3) 0.054(3) 0.041(3) 0.018(3) 0.014(2) 0.013(3)
C21 0.036(3) 0.041(3) 0.055(4) 0.021(3) 0.015(3) 0.006(2)
C22 0.035(3) 0.030(3) 0.047(3) 0.011(2) 0.009(2) 0.002(2)
C23 0.030(2) 0.024(2) 0.032(3) 0.001(2) 0.004(2) 0.0047(19)
C24 0.035(3) 0.028(3) 0.045(3) 0.013(2) 0.002(2) -0.002(2)
C25 0.043(3) 0.032(3) 0.038(3) 0.010(2) -0.003(2) 0.003(2)
C26 0.032(3) 0.040(3) 0.052(4) 0.003(3) -0.001(2) 0.007(2)
C27 0.029(3) 0.059(4) 0.057(4) 0.006(3) 0.013(3) 0.005(2)
C28 0.033(3) 0.054(3) 0.039(3) 0.005(2) 0.011(2) 0.007(2)
C29 0.034(3) 0.028(2) 0.028(3) 0.005(2) 0.010(2) 0.002(2)
C30 0.033(3) 0.038(3) 0.043(3) 0.010(2) 0.004(2) 0.002(2)
C31 0.042(3) 0.041(3) 0.045(3) 0.010(3) 0.002(2) -0.005(2)
C32 0.054(3) 0.026(3) 0.036(3) 0.004(2) 0.005(2) -0.001(2)
C33 0.046(3) 0.033(3) 0.035(3) 0.008(2) 0.012(2) 0.013(2)
C34 0.033(3) 0.033(3) 0.032(3) 0.006(2) 0.009(2) 0.003(2)
C35 0.034(3) 0.021(2) 0.034(3) -0.002(2) 0.004(2) 0.0052(19)
C36 0.033(3) 0.048(3) 0.032(3) 0.007(2) 0.010(2) 0.008(2)
C37 0.026(3) 0.047(3) 0.043(3) 0.002(2) 0.010(2) 0.000(2)
C38 0.028(3) 0.040(3) 0.043(3) 0.003(2) -0.004(2) 0.005(2)
C39 0.040(3) 0.038(3) 0.037(3) 0.010(2) 0.000(2) 0.005(2)
C40 0.039(3) 0.029(3) 0.045(3) 0.012(2) 0.006(2) 0.001(2)
C41 0.032(3) 0.034(3) 0.031(3) 0.008(2) 0.006(2) 0.000(2)
C42 0.030(2) 0.038(3) 0.033(3) 0.005(2) 0.005(2) 0.005(2)
C43 0.046(3) 0.033(3) 0.045(3) 0.004(2) 0.013(2) 0.006(2)
C44 0.053(3) 0.030(3) 0.045(3) 0.002(2) 0.005(3) -0.006(2)
C45 0.037(3) 0.044(3) 0.057(4) 0.007(3) 0.003(3) -0.011(2)
C46 0.030(3) 0.039(3) 0.052(3) 0.005(2) 0.007(2) 0.000(2)
C47 0.029(2) 0.036(3) 0.031(3) 0.000(2) 0.004(2) 0.005(2)
C48 0.037(3) 0.035(3) 0.051(3) 0.004(2) 0.013(2) 0.007(2)
C49 0.042(3) 0.038(3) 0.052(4) 0.005(3) 0.014(3) 0.010(2)
C50 0.029(3) 0.044(3) 0.043(3) -0.007(2) 0.006(2) 0.004(2)
C51 0.034(3) 0.065(4) 0.033(3) 0.010(3) 0.009(2) 0.010(3)
C52 0.038(3) 0.038(3) 0.042(3) 0.009(2) 0.007(2) 0.007(2)
C53 0.025(2) 0.034(3) 0.031(3) 0.002(2) 0.006(2) 0.006(2)
C54 0.030(3) 0.039(3) 0.042(3) 0.006(2) 0.010(2) 0.005(2)
C55 0.044(3) 0.053(3) 0.053(4) 0.024(3) 0.018(3) 0.012(3)
C56 0.044(3) 0.080(5) 0.041(3) 0.023(3) 0.013(3) 0.023(3)
C57 0.049(3) 0.055(4) 0.036(3) 0.002(3) 0.004(3) 0.013(3)
C58 0.034(3) 0.042(3) 0.038(3) 0.002(2) 0.008(2) 0.007(2)

loop_
_atom_type_symbol
_atom_type_description
_atom_type_scat_dispersion_real
_atom_type_scat_dispersion_imag
_atom_type_scat_source
C C 0.0033 0.0016 'International Tables Vol C Tables 4.2.6.8 and 6.1.1.4'
H H 0.0000 0.0000 'International Tables Vol C Tables 4.2.6.8 and 6.1.1.4'
N N 0.0061 0.0033 'International Tables Vol C Tables 4.2.6.8 and 6.1.1.4'
O O 0.0106 0.0060 'International Tables Vol C Tables 4.2.6.8 and 6.1.1.4'
P P 0.1023 0.0942 'International Tables Vol C Tables 4.2.6.8 and 6.1.1.4'
Ce Ce -0.2486 2.6331 'International Tables Vol C Tables 4.2.6.8 and 6.1.1.4'
Ag Ag -0.8971 1.1015 'International Tables Vol C Tables 4.2.6.8 and 6.1.1.4'

loop_
_geom_angle_atom_site_label_1
_geom_angle_atom_site_label_2
_geom_angle_atom_site_label_3
_geom_angle
O11 Ce O2 83.25(14)
O11 Ce O3 118.62(13)
O2 Ce O3 76.02(14)
O11 Ce O10 158.64(17)
O2 Ce O10 118.05(17)
O3 Ce O10 68.97(13)
O11 Ce O9 153.90(16)
O2 Ce O9 72.96(16)
O3 Ce O9 66.30(13)
O10 Ce O9 46.71(18)
O11 Ce O1 85.73(13)
O2 Ce O1 46.80(13)
O3 Ce O1 115.65(13)
O10 Ce O1 109.63(17)
O9 Ce O1 70.27(15)
O11 Ce O4 72.09(12)
O2 Ce O4 70.23(13)
O3 Ce O4 46.54(13)
O10 Ce O4 111.90(13)
O9 Ce O4 108.44(13)
O1 Ce O4 115.30(13)
O11 Ce O7 109.41(11)
O2 Ce O7 113.76(12)
O3 Ce O7 131.89(12)
O10 Ce O7 65.19(12)
O9 Ce O7 72.07(12)
O1 Ce O7 68.93(12)
O4 Ce O7 175.73(12)
O11 Ce O8 63.37(12)
O2 Ce O8 107.61(15)
O3 Ce O8 176.24(13)
O10 Ce O8 108.01(13)
O9 Ce O8 113.49(12)
O1 Ce O8 67.22(14)
O4 Ce O8 135.20(13)
O7 Ce O8 46.05(11)
O11 Ce O5 87.75(17)
O2 Ce O5 136.66(18)
O3 Ce O5 71.54(17)
O10 Ce O5 75.6(2)
O9 Ce O5 116.91(19)
O1 Ce O5 172.08(16)
O4 Ce O5 66.66(18)
O7 Ce O5 109.23(17)
O8 Ce O5 105.76(17)
O11 Ce O6 79.39(15)
O2 Ce O6 162.63(15)
O3 Ce O6 112.25(16)
O10 Ce O6 79.30(18)
O9 Ce O6 124.12(17)
O1 Ce O6 131.23(16)
O4 Ce O6 103.74(16)
O7 Ce O6 72.89(15)
O8 Ce O6 64.55(17)
O5 Ce O6 42.67(18)
N7 Ag1 N8 160.33(19)
N7 Ag1 O11 96.52(16)
N8 Ag1 O11 103.15(17)
N7 Ag1 O12 93.23(15)
N8 Ag1 O12 100.29(15)
O11 Ag1 O12 46.58(12)
N8 Ag2 N7 165(3)
C29 P1 C23 109.5(2)
C29 P1 C17 108.2(2)
C23 P1 C17 110.9(2)
C29 P1 C11 110.6(2)
C23 P1 C11 107.8(2)
C17 P1 C11 109.8(2)
C35 P2 C41 108.4(2)
C35 P2 C53 111.9(2)
C41 P2 C53 108.3(2)
C35 P2 C47 108.7(2)
C41 P2 C47 110.1(2)
C53 P2 C47 109.4(2)
N1 O1 Ce 98.1(3)
N1 O2 Ce 101.8(3)
N2 O3 Ce 101.2(3)
N2 O4 Ce 99.4(3)
N3 O5 Ce 105.4(5)
N3 O6 Ce 105.8(5)
N4 O7 Ce 99.6(3)
N4 O8 Ce 100.3(3)
N5 O9 Ce 99.4(4)
N5 O10 Ce 102.8(5)
N6 O11 Ce 132.5(3)
N6 O11 Ag1 101.2(3)
Ce O11 Ag1 126.17(15)
N6 O12 Ag1 97.9(3)
O2 N1 O1 113.0(5)
O4 N2 O3 112.8(4)
O6 N3 O5 105.4(8)
O8 N4 O7 114.0(4)
O10 N5 O9 110.8(6)
O12 N6 O11 114.3(4)
C1 N7 C5 117.5(5)
C1 N7 Ag1 117.5(4)
C5 N7 Ag1 125.0(4)
C1 N7 Ag2 134.5(13)
C5 N7 Ag2 107.8(13)
C10 N8 C6 118.2(5)
C10 N8 Ag2 105.5(14)
C6 N8 Ag2 136.2(14)
C10 N8 Ag1 122.9(4)
C6 N8 Ag1 118.8(4)
N7 C1 C2 123.3(5)
N7 C1 H1 118.3
C2 C1 H1 118.3
C3 C2 C1 118.3(5)
C3 C2 H2 120.9
C1 C2 H2 120.9
C4 C3 C2 119.8(6)
C4 C3 H3 120.1
C2 C3 H3 120.1
C3 C4 C5 119.4(6)
C3 C4 H4 120.3
C5 C4 H4 120.3
N7 C5 C4 121.7(5)
N7 C5 H5 119.2
C4 C5 H5 119.2
N8 C6 C7 122.1(5)
N8 C6 H6 118.9
C7 C6 H6 118.9
C8 C7 C6 119.5(6)
C8 C7 H7 120.3
C6 C7 H7 120.3
C7 C8 C9 117.4(6)
C7 C8 H8 121.3
C9 C8 H8 121.3
C10 C9 C8 119.6(6)
C10 C9 H9 120.2
C8 C9 H9 120.2
N8 C10 C9 123.1(6)
N8 C10 H10 118.4
C9 C10 H10 118.4
C16 C11 C12 119.9(4)
C16 C11 P1 119.6(4)
C12 C11 P1 120.1(3)
C13 C12 C11 119.6(5)
C13 C12 H12 120.2
C11 C12 H12 120.2
C12 C13 C14 119.7(5)
C12 C13 H13 120.1
C14 C13 H13 120.1
C15 C14 C13 120.9(5)
C15 C14 H14 119.5
C13 C14 H14 119.5
C14 C15 C16 119.9(5)
C14 C15 H15 120.1
C16 C15 H15 120.1
C15 C16 C11 120.0(5)
C15 C16 H16 120.0
C11 C16 H16 120.0
C18 C17 C22 119.5(4)
C18 C17 P1 119.6(3)
C22 C17 P1 120.8(4)
C17 C18 C19 120.6(5)
C17 C18 H18 119.7
C19 C18 H18 119.7
C20 C19 C18 118.7(5)
C20 C19 H19 120.7
C18 C19 H19 120.7
C19 C20 C21 121.1(5)
C19 C20 H20 119.4
C21 C20 H20 119.4
C22 C21 C20 120.6(5)
C22 C21 H21 119.7
C20 C21 H21 119.7
C21 C22 C17 119.5(5)
C21 C22 H22 120.3
C17 C22 H22 120.3
C28 C23 C24 119.3(4)
C28 C23 P1 122.4(4)
C24 C23 P1 118.3(3)
C25 C24 C23 120.3(5)
C25 C24 H24 119.8
C23 C24 H24 119.8
C26 C25 C24 120.4(5)
C26 C25 H25 119.8
C24 C25 H25 119.8
C25 C26 C27 120.1(5)
C25 C26 H26 119.9
C27 C26 H26 119.9
C26 C27 C28 120.4(5)
C26 C27 H27 119.8
C28 C27 H27 119.8
C23 C28 C27 119.5(5)
C23 C28 H28 120.3
C27 C28 H28 120.3
C34 C29 C30 119.9(4)
C34 C29 P1 119.8(3)
C30 C29 P1 120.0(3)
C31 C30 C29 120.0(5)
C31 C30 H30 120.0
C29 C30 H30 120.0
C30 C31 C32 119.9(5)
C30 C31 H31 120.0
C32 C31 H31 120.0
C33 C32 C31 120.0(5)
C33 C32 H32 120.0
C31 C32 H32 120.0
C32 C33 C34 119.8(4)
C32 C33 H33 120.1
C34 C33 H33 120.1
C29 C34 C33 120.3(4)
C29 C34 H34 119.8
C33 C34 H34 119.8
C36 C35 C40 119.4(4)
C36 C35 P2 123.9(4)
C40 C35 P2 116.7(4)
C35 C36 C37 119.8(5)
C35 C36 H36 120.1
C37 C36 H36 120.1
C38 C37 C36 120.7(5)
C38 C37 H37 119.7
C36 C37 H37 119.7
C39 C38 C37 119.9(4)
C39 C38 H38 120.0
C37 C38 H38 120.0
C38 C39 C40 120.2(5)
C38 C39 H39 119.9
C40 C39 H39 119.9
C39 C40 C35 119.9(5)
C39 C40 H40 120.0
C35 C40 H40 120.0
C46 C41 C42 119.6(4)
C46 C41 P2 121.0(4)
C42 C41 P2 118.9(3)
C43 C42 C41 119.5(4)
C43 C42 H42 120.2
C41 C42 H42 120.2
C44 C43 C42 121.0(5)
C44 C43 H43 119.5
C42 C43 H43 119.5
C43 C44 C45 119.8(5)
C43 C44 H44 120.1
C45 C44 H44 120.1
C44 C45 C46 120.3(5)
C44 C45 H45 119.9
C46 C45 H45 119.9
C45 C46 C41 119.7(5)
C45 C46 H46 120.2
C41 C46 H46 120.2
C48 C47 C52 119.5(4)
C48 C47 P2 120.0(4)
C52 C47 P2 120.2(4)
C49 C48 C47 120.4(5)
C49 C48 H48 119.8
C47 C48 H48 119.8
C50 C49 C48 120.2(5)
C50 C49 H49 119.9
C48 C49 H49 119.9
C49 C50 C51 120.3(5)
C49 C50 H50 119.9
C51 C50 H50 119.9
C52 C51 C50 119.5(5)
C52 C51 H51 120.2
C50 C51 H51 120.2
C51 C52 C47 120.1(5)
C51 C52 H52 119.9
C47 C52 H52 119.9
C58 C53 C54 120.1(4)
C58 C53 P2 119.3(4)
C54 C53 P2 120.5(4)
C53 C54 C55 118.5(5)
C53 C54 H54 120.7
C55 C54 H54 120.7
C56 C55 C54 121.1(5)
C56 C55 H55 119.4
C54 C55 H55 119.4
C55 C56 C57 120.1(5)
C55 C56 H56 119.9
C57 C56 H56 119.9
C56 C57 C58 119.9(5)
C56 C57 H57 120.0
C58 C57 H57 120.0
C53 C58 C57 120.2(5)
C53 C58 H58 119.9
C57 C58 H58 119.9

loop_
_geom_bond_atom_site_label_1
_geom_bond_atom_site_label_2
_geom_bond_distance
Ce O11 2.526(4)
Ce O2 2.596(4)
Ce O3 2.611(4)
Ce O10 2.621(5)
Ce O9 2.622(4)
Ce O1 2.651(4)
Ce O4 2.658(4)
Ce O7 2.670(3)
Ce O8 2.676(4)
Ce O5 2.700(6)
Ce O6 2.704(5)
Ag1 N7 2.180(5)
Ag1 N8 2.180(5)
Ag1 O11 2.613(4)
Ag1 O12 2.684(4)
Ag2 N8 2.157(11)
Ag2 N7 2.18(2)
P1 C29 1.788(5)
P1 C23 1.795(5)
P1 C17 1.796(5)
P1 C11 1.805(5)
P2 C35 1.792(5)
P2 C41 1.797(5)
P2 C53 1.797(5)
P2 C47 1.814(5)
O1 N1 1.267(6)
O2 N1 1.233(6)
O3 N2 1.260(6)
O4 N2 1.239(6)
O5 N3 1.245(8)
O6 N3 1.227(7)
O7 N4 1.262(5)
O8 N4 1.231(5)
O9 N5 1.316(8)
O10 N5 1.209(8)
O11 N6 1.251(5)
O12 N6 1.244(6)
N7 C1 1.348(7)
N7 C5 1.359(7)
N8 C10 1.311(7)
N8 C6 1.331(7)
C1 C2 1.381(8)
C1 H1 0.9300
C2 C3 1.377(8)
C2 H2 0.9300
C3 C4 1.367(8)
C3 H3 0.9300
C4 C5 1.390(8)
C4 H4 0.9300
C5 H5 0.9300
C6 C7 1.389(8)
C6 H6 0.9300
C7 C8 1.357(9)
C7 H7 0.9300
C8 C9 1.395(9)
C8 H8 0.9300
C9 C10 1.358(8)
C9 H9 0.9300
C10 H10 0.9300
C11 C16 1.390(6)
C11 C12 1.396(7)
C12 C13 1.377(7)
C12 H12 0.9300
C13 C14 1.385(7)
C13 H13 0.9300
C14 C15 1.371(8)
C14 H14 0.9300
C15 C16 1.375(7)
C15 H15 0.9300
C16 H16 0.9300
C17 C18 1.386(7)
C17 C22 1.410(6)
C18 C19 1.405(7)
C18 H18 0.9300
C19 C20 1.377(7)
C19 H19 0.9300
C20 C21 1.386(8)
C20 H20 0.9300
C21 C22 1.371(7)
C21 H21 0.9300
C22 H22 0.9300
C23 C28 1.393(6)
C23 C24 1.401(6)
C24 C25 1.380(6)
C24 H24 0.9300
C25 C26 1.378(7)
C25 H25 0.9300
C26 C27 1.380(7)
C26 H26 0.9300
C27 C28 1.402(7)
C27 H27 0.9300
C28 H28 0.9300
C29 C34 1.381(6)
C29 C30 1.389(6)
C30 C31 1.379(7)
C30 H30 0.9300
C31 C32 1.393(7)
C31 H31 0.9300
C32 C33 1.383(7)
C32 H32 0.9300
C33 C34 1.385(6)
C33 H33 0.9300
C34 H34 0.9300
C35 C36 1.384(6)
C35 C40 1.410(7)
C36 C37 1.396(7)
C36 H36 0.9300
C37 C38 1.386(7)
C37 H37 0.9300
C38 C39 1.376(7)
C38 H38 0.9300
C39 C40 1.394(7)
C39 H39 0.9300
C40 H40 0.9300
C41 C46 1.394(6)
C41 C42 1.394(6)
C42 C43 1.374(7)
C42 H42 0.9300
C43 C44 1.373(7)
C43 H43 0.9300
C44 C45 1.382(7)
C44 H44 0.9300
C45 C46 1.383(7)
C45 H45 0.9300
C46 H46 0.9300
C47 C48 1.384(6)
C47 C52 1.391(7)
C48 C49 1.375(7)
C48 H48 0.9300
C49 C50 1.366(7)
C49 H49 0.9300
C50 C51 1.400(7)
C50 H50 0.9300
C51 C52 1.374(7)
C51 H51 0.9300
C52 H52 0.9300
C53 C58 1.384(7)
C53 C54 1.396(6)
C54 C55 1.401(7)
C54 H54 0.9300
C55 C56 1.363(8)
C55 H55 0.9300
C56 C57 1.383(8)
C56 H56 0.9300
C57 C58 1.385(7)
C57 H57 0.9300
C58 H58 0.9300
